data_1515013
loop_
_publ_author_name
'Kember, Michael R.'
'Jutz, Fabian'
'Buchard, Antoine'
'White, Andrew J. P.'
'Williams, Charlotte K.'

_publ_section_title
;
 Di-cobalt(ii) catalysts for the copolymerisation of CO2 and cyclohexene
 oxide: support for a dinuclear mechanism?
;
_journal_issue 4
_journal_name_full 'Chemical Science'
_journal_page_first 1245
_journal_paper_doi 10.1039/c2sc00802e
_journal_volume 3
_journal_year 2012
_chemical_formula_moiety 'C34 H54 Cl3 Co2 N4 O2, C8 H16 N3'
_chemical_formula_sum 'C42 H70 Cl3 Co2 N7 O2'
_chemical_formula_weight 929.26
_chemical_name_systematic
;
?
;
_space_group_IT_number 14
_symmetry_cell_setting monoclinic
_symmetry_space_group_name_Hall '-P 2yn'
_symmetry_space_group_name_H-M 'P 1 21/n 1'
_atom_sites_solution_hydrogens geom
_atom_sites_solution_primary direct
_atom_sites_solution_secondary difmap
_audit_creation_method SHELXL-97
_cell_angle_alpha 90.00
_cell_angle_beta 104.0816(15)
_cell_angle_gamma 90.00
_cell_formula_units_Z 4
_cell_length_a 15.0900(2)
_cell_length_b 20.2875(3)
_cell_length_c 15.7020(2)
_cell_measurement_reflns_used 11516
_cell_measurement_temperature 173(2)
_cell_measurement_theta_max 72.4071
_cell_measurement_theta_min 2.1759
_cell_volume 4662.54(11)
_computing_cell_refinement 'CrysAlis RED, Oxford Diffraction Ltd'
_computing_data_collection 'CrysAlis CCD, Oxford Diffraction Ltd'
_computing_data_reduction 'CrysAlis RED, Oxford Diffraction Ltd'
_computing_molecular_graphics 'Bruker SHELXTL'
_computing_publication_material 'Bruker SHELXTL'
_computing_structure_refinement 'SHELXL-97 (Sheldrick, 1997)'
_computing_structure_solution 'SHELXS-97 (Sheldrick, 1990)'
_diffrn_ambient_temperature 173(2)
_diffrn_detector_area_resol_mean 8.2556
_diffrn_measured_fraction_theta_full 0.986
_diffrn_measured_fraction_theta_max 0.979
_diffrn_measurement_device_type 'OD Xcalibur PX Ultra'
_diffrn_measurement_method 'omega scans'
_diffrn_radiation_monochromator graphite
_diffrn_radiation_source 'Enhance Ultra (Cu) X-ray Source'
_diffrn_radiation_type CuK\a
_diffrn_radiation_wavelength 1.54184
_diffrn_reflns_av_R_equivalents 0.0326
_diffrn_reflns_av_sigmaI/netI 0.0318
_diffrn_reflns_limit_h_max 15
_diffrn_reflns_limit_h_min -18
_diffrn_reflns_limit_k_max 17
_diffrn_reflns_limit_k_min -24
_diffrn_reflns_limit_l_max 19
_diffrn_reflns_limit_l_min -17
_diffrn_reflns_number 22211
_diffrn_reflns_theta_full 72.00
_diffrn_reflns_theta_max 72.56
_diffrn_reflns_theta_min 3.63
_diffrn_standards_number 0
_exptl_absorpt_coefficient_mu 7.478
_exptl_absorpt_correction_T_max 0.824
_exptl_absorpt_correction_T_min 0.359
_exptl_absorpt_correction_type analytical
_exptl_absorpt_process_details
;
CrysAlisPro, Oxford Diffraction Ltd.,
Version 1.171.33.55 (release 05-01-2010 CrysAlis171 .NET)
(compiled Jan 5 2010,16:28:46)
Analytical numeric absorption correction using a multifaceted crystal
model based on expressions derived by R.C. Clark & J.S. Reid.
(Clark, R. C. & Reid, J. S. (1995). Acta Cryst. A51, 887-897)
;
_exptl_crystal_colour Pink
_exptl_crystal_density_diffrn 1.324
_exptl_crystal_density_method 'not measured'
_exptl_crystal_description 'platy needles'
_exptl_crystal_F_000 1968
_exptl_crystal_size_max 0.21
_exptl_crystal_size_mid 0.13
_exptl_crystal_size_min 0.03
_refine_diff_density_max 0.580
_refine_diff_density_min -0.451
_refine_diff_density_rms 0.055
_refine_ls_extinction_coef 0.00030(5)
_refine_ls_extinction_expression Fc^*^=kFc[1+0.001xFc^2^\l^3^/sin(2\q)]^-1/4^
_refine_ls_extinction_method SHELXL
_refine_ls_goodness_of_fit_ref 1.072
_refine_ls_hydrogen_treatment mixed
_refine_ls_matrix_type full
_refine_ls_number_parameters 577
_refine_ls_number_reflns 9062
_refine_ls_number_restraints 202
_refine_ls_restrained_S_all 1.187
_refine_ls_R_factor_all 0.0469
_refine_ls_R_factor_gt 0.0388
_refine_ls_shift/su_max 0.003
_refine_ls_shift/su_mean 0.000
_refine_ls_structure_factor_coef Fsqd
_refine_ls_weighting_details 'calc w=1/[\s^2^(Fo^2^)+(0.0657P)^2^+0.4120P] where P=(Fo^2^+2Fc^2^)/3'
_refine_ls_weighting_scheme calc
_refine_ls_wR_factor_gt 0.1043
_refine_ls_wR_factor_ref 0.1072
_reflns_number_gt 7530
_reflns_number_total 9062
_reflns_threshold_expression >2sigma(I)
_cod_data_source_file c2sc00802e.txt
_cod_data_source_block 3c
_cod_depositor_comments
;
The following automatic conversions were performed:

'_symmetry_cell_setting' value 'Monoclinic' changed to 'monoclinic'
according to
/usr/data/users/saulius/automatic-downloads/retrospective/RSC/lib/dictionaries/cif_core.dic
dictionary named 'cif_core.dic' version 2.4.2 from 2011-04-26.

Automatic conversion script
Id: cif_fix_values 2281 2013-09-26 08:29:07Z andrius 
;
_cod_original_sg_symbol_H-M P2(1)/n
_cod_database_code 1515013

loop_
_symmetry_equiv_pos_as_xyz
'x, y, z'
'-x+1/2, y+1/2, -z+1/2'
'-x, -y, -z'
'x-1/2, -y-1/2, z-1/2'

loop_
_atom_site_label
_atom_site_type_symbol
_atom_site_fract_x
_atom_site_fract_y
_atom_site_fract_z
_atom_site_U_iso_or_equiv
_atom_site_adp_type
_atom_site_occupancy
_atom_site_symmetry_multiplicity
_atom_site_calc_flag
_atom_site_refinement_flags
_atom_site_disorder_assembly
_atom_site_disorder_group
Co1 Co 0.83880(3) 0.04630(2) 0.66889(3) 0.02911(11) Uani 1 1 d . . .
Co2 Co 0.81155(3) -0.05446(2) 0.79677(2) 0.02776(11) Uani 1 1 d . . .
Cl1 Cl 0.88962(4) 0.07077(3) 0.83733(4) 0.03506(14) Uani 1 1 d . . .
Cl2 Cl 0.78259(4) 0.02456(3) 0.51115(4) 0.03898(15) Uani 1 1 d . . .
Cl3 Cl 0.74702(4) -0.16256(3) 0.76118(4) 0.03860(15) Uani 1 1 d . . .
O1 O 0.72558(11) 0.00888(9) 0.70792(11) 0.0300(4) Uani 1 1 d . . .
C1 C 0.65938(16) 0.04637(13) 0.72650(16) 0.0306(5) Uani 1 1 d . . .
C2 C 0.63502(17) 0.10821(14) 0.68584(17) 0.0343(5) Uani 1 1 d . . .
C3 C 0.68106(17) 0.13601(14) 0.61896(17) 0.0360(6) Uani 1 1 d . . .
H3A H 0.6679 0.1070 0.5667 0.043 Uiso 1 1 calc R . .
H3B H 0.6546 0.1799 0.6003 0.043 Uiso 1 1 calc R . .
N4 N 0.78132(14) 0.14281(11) 0.65149(14) 0.0316(4) Uani 1 1 d D . .
H4 H 0.793(2) 0.1586(15) 0.7067(8) 0.046(9) Uiso 1 1 d D . .
C5 C 0.81477(17) 0.18896(14) 0.59275(17) 0.0353(6) Uani 1 1 d . . .
H5A H 0.7874 0.2328 0.5971 0.042 Uiso 1 1 calc R . .
H5B H 0.7921 0.1735 0.5315 0.042 Uiso 1 1 calc R . .
C6 C 0.91835(18) 0.19709(13) 0.61112(17) 0.0359(6) Uani 1 1 d . . .
C7 C 0.96499(18) 0.13480(13) 0.58852(17) 0.0359(6) Uani 1 1 d . . .
H7A H 0.9339 0.1212 0.5281 0.043 Uiso 1 1 calc R . .
H7B H 1.0289 0.1459 0.5886 0.043 Uiso 1 1 calc R . .
N8 N 0.96608(14) 0.07812(11) 0.64744(14) 0.0311(4) Uani 1 1 d D . .
H8 H 0.9998(18) 0.0897(16) 0.7008(9) 0.045(9) Uiso 1 1 d D . .
C9 C 1.00891(18) 0.02057(14) 0.61370(18) 0.0356(6) Uani 1 1 d . . .
H9A H 1.0594 0.0364 0.5889 0.043 Uiso 1 1 calc R . .
H9B H 0.9630 -0.0008 0.5658 0.043 Uiso 1 1 calc R . .
C10 C 1.04532(18) -0.02911(13) 0.68380(17) 0.0332(5) Uani 1 1 d . . .
C11 C 0.98745(16) -0.05885(12) 0.73113(16) 0.0288(5) Uani 1 1 d . . .
O11 O 0.89779(11) -0.04506(8) 0.71273(11) 0.0296(4) Uani 1 1 d . . .
C12 C 1.02823(17) -0.10382(12) 0.79726(16) 0.0304(5) Uani 1 1 d . . .
C13 C 0.97418(18) -0.13904(13) 0.85215(17) 0.0335(5) Uani 1 1 d . . .
H13A H 0.9312 -0.1700 0.8144 0.040 Uiso 1 1 calc R . .
H13B H 1.0165 -0.1653 0.8977 0.040 Uiso 1 1 calc R . .
N14 N 0.92155(13) -0.09314(10) 0.89558(13) 0.0287(4) Uani 1 1 d D . .
H14 H 0.9571(16) -0.0589(9) 0.9192(18) 0.033(8) Uiso 1 1 d D . .
C15 C 0.90010(17) -0.12737(13) 0.97110(16) 0.0331(5) Uani 1 1 d . . .
H15A H 0.9583 -0.1373 1.0142 0.040 Uiso 1 1 calc R . .
H15B H 0.8708 -0.1700 0.9503 0.040 Uiso 1 1 calc R . .
C16 C 0.83806(16) -0.09020(13) 1.01848(16) 0.0322(5) Uani 1 1 d . . .
C17 C 0.74063(16) -0.08575(14) 0.96167(16) 0.0322(5) Uani 1 1 d . . .
H17A H 0.7212 -0.1301 0.9380 0.039 Uiso 1 1 calc R . .
H17B H 0.6997 -0.0723 0.9992 0.039 Uiso 1 1 calc R . .
N18 N 0.72911(14) -0.03918(11) 0.88790(13) 0.0287(4) Uani 1 1 d D . .
H18 H 0.7426(19) 0.0016(6) 0.9097(18) 0.035(8) Uiso 1 1 d D . .
C19 C 0.63258(16) -0.03814(14) 0.83674(17) 0.0336(5) Uani 1 1 d . . .
H19A H 0.5920 -0.0437 0.8771 0.040 Uiso 1 1 calc R . .
H19B H 0.6217 -0.0755 0.7949 0.040 Uiso 1 1 calc R . .
C20 C 0.60971(16) 0.02523(14) 0.78705(16) 0.0330(5) Uani 1 1 d . . .
C21 C 0.53874(17) 0.06318(14) 0.80335(18) 0.0369(6) Uani 1 1 d . . .
H21A H 0.5066 0.0472 0.8441 0.044 Uiso 1 1 calc R . .
C22 C 0.51287(17) 0.12339(15) 0.76262(18) 0.0376(6) Uani 1 1 d . A .
C23 C 0.56376(17) 0.14457(14) 0.70485(18) 0.0372(6) Uani 1 1 d . . .
H23A H 0.5492 0.1860 0.6768 0.045 Uiso 1 1 calc R . .
C24 C 0.43217(19) 0.16359(15) 0.77740(19) 0.0459(7) Uani 1 1 d D . .
C25 C 0.3906(5) 0.1366(3) 0.8485(4) 0.0530(15) Uani 0.691(4) 1 d PDU A 1
H25A H 0.3631 0.0935 0.8305 0.079 Uiso 0.691(4) 1 calc PR A 1
H25B H 0.3435 0.1670 0.8581 0.079 Uiso 0.691(4) 1 calc PR A 1
H25C H 0.4383 0.1318 0.9030 0.079 Uiso 0.691(4) 1 calc PR A 1
C26 C 0.4677(4) 0.23477(19) 0.8109(4) 0.0479(12) Uani 0.691(4) 1 d PDU A 1
H26A H 0.5290 0.2313 0.8499 0.072 Uiso 0.691(4) 1 calc PR A 1
H26B H 0.4261 0.2544 0.8429 0.072 Uiso 0.691(4) 1 calc PR A 1
H26C H 0.4699 0.2626 0.7604 0.072 Uiso 0.691(4) 1 calc PR A 1
C27 C 0.3622(4) 0.1734(4) 0.6908(4) 0.0774(19) Uani 0.691(4) 1 d PDU A 1
H27A H 0.3380 0.1305 0.6674 0.116 Uiso 0.691(4) 1 calc PR A 1
H27B H 0.3912 0.1951 0.6489 0.116 Uiso 0.691(4) 1 calc PR A 1
H27C H 0.3121 0.2010 0.7003 0.116 Uiso 0.691(4) 1 calc PR A 1
C25' C 0.4141(13) 0.1420(12) 0.8659(7) 0.040(4) Uiso 0.242(8) 1 d PDU A 2
H25D H 0.3872 0.0977 0.8599 0.060 Uiso 0.242(8) 1 calc PR A 2
H25E H 0.3719 0.1731 0.8831 0.060 Uiso 0.242(8) 1 calc PR A 2
H25F H 0.4719 0.1414 0.9110 0.060 Uiso 0.242(8) 1 calc PR A 2
C26' C 0.4429(13) 0.2374(4) 0.7763(15) 0.058(4) Uiso 0.242(8) 1 d PDU A 2
H26D H 0.4012 0.2555 0.7236 0.088 Uiso 0.242(8) 1 calc PR A 2
H26E H 0.5060 0.2484 0.7758 0.088 Uiso 0.242(8) 1 calc PR A 2
H26F H 0.4284 0.2563 0.8287 0.088 Uiso 0.242(8) 1 calc PR A 2
C27' C 0.3462(9) 0.1417(9) 0.7062(9) 0.053(4) Uiso 0.242(8) 1 d PDU A 2
H27D H 0.3439 0.0935 0.7030 0.080 Uiso 0.242(8) 1 calc PR A 2
H27E H 0.3494 0.1597 0.6491 0.080 Uiso 0.242(8) 1 calc PR A 2
H27F H 0.2911 0.1583 0.7216 0.080 Uiso 0.242(8) 1 calc PR A 2
C25" C 0.423(3) 0.174(3) 0.8716(12) 0.060(6) Uiso 0.067(8) 1 d PDU A 3
H25G H 0.3964 0.1344 0.8913 0.090 Uiso 0.067(8) 1 calc PR A 3
H25H H 0.3835 0.2119 0.8734 0.090 Uiso 0.067(8) 1 calc PR A 3
H25I H 0.4836 0.1820 0.9104 0.090 Uiso 0.067(8) 1 calc PR A 3
C26" C 0.425(3) 0.2303(13) 0.731(3) 0.046(9) Uiso 0.067(8) 1 d PDU A 3
H26G H 0.3855 0.2259 0.6713 0.068 Uiso 0.067(8) 1 calc PR A 3
H26H H 0.4857 0.2449 0.7274 0.068 Uiso 0.067(8) 1 calc PR A 3
H26I H 0.3982 0.2627 0.7636 0.068 Uiso 0.067(8) 1 calc PR A 3
C27" C 0.349(2) 0.122(2) 0.729(3) 0.052(9) Uiso 0.067(8) 1 d PDU A 3
H27G H 0.3662 0.0752 0.7310 0.077 Uiso 0.067(8) 1 calc PR A 3
H27H H 0.3294 0.1361 0.6675 0.077 Uiso 0.067(8) 1 calc PR A 3
H27I H 0.2985 0.1278 0.7574 0.077 Uiso 0.067(8) 1 calc PR A 3
C28 C 0.9586(2) 0.21863(15) 0.70586(19) 0.0438(6) Uani 1 1 d . . .
H28A H 1.0249 0.2235 0.7159 0.066 Uiso 1 1 calc R . .
H28B H 0.9449 0.1853 0.7460 0.066 Uiso 1 1 calc R . .
H28C H 0.9316 0.2609 0.7165 0.066 Uiso 1 1 calc R . .
C29 C 0.9349(2) 0.25100(15) 0.5482(2) 0.0458(7) Uani 1 1 d . . .
H29A H 0.9089 0.2372 0.4875 0.069 Uiso 1 1 calc R . .
H29B H 1.0007 0.2583 0.5572 0.069 Uiso 1 1 calc R . .
H29C H 0.9055 0.2920 0.5599 0.069 Uiso 1 1 calc R . .
C30 C 1.13721(18) -0.04606(13) 0.69995(18) 0.0365(6) Uani 1 1 d . . .
H30A H 1.1739 -0.0255 0.6662 0.044 Uiso 1 1 calc R . .
C31 C 1.17753(18) -0.09184(14) 0.76351(18) 0.0372(6) Uani 1 1 d . B .
C32 C 1.12113(17) -0.11905(13) 0.81180(17) 0.0340(5) Uani 1 1 d . . .
H32A H 1.1468 -0.1495 0.8570 0.041 Uiso 1 1 calc R . .
C33 C 1.27819(19) -0.11117(15) 0.7767(2) 0.0516(8) Uani 1 1 d D . .
C34 C 1.3368(5) -0.0508(3) 0.7871(7) 0.062(2) Uani 0.513(4) 1 d PDU B 1
H34A H 1.3402 -0.0348 0.7291 0.092 Uiso 0.513(4) 1 calc PR B 1
H34B H 1.3984 -0.0616 0.8217 0.092 Uiso 0.513(4) 1 calc PR B 1
H34C H 1.3103 -0.0165 0.8173 0.092 Uiso 0.513(4) 1 calc PR B 1
C35 C 1.2861(5) -0.1505(4) 0.6910(4) 0.0518(18) Uani 0.513(4) 1 d PDU B 1
H35A H 1.2272 -0.1491 0.6475 0.078 Uiso 0.513(4) 1 calc PR B 1
H35B H 1.3027 -0.1964 0.7064 0.078 Uiso 0.513(4) 1 calc PR B 1
H35C H 1.3331 -0.1301 0.6662 0.078 Uiso 0.513(4) 1 calc PR B 1
C36 C 1.3088(5) -0.1607(4) 0.8498(5) 0.0494(18) Uani 0.513(4) 1 d PDU B 1
H36A H 1.2971 -0.2054 0.8261 0.074 Uiso 0.513(4) 1 calc PR B 1
H36B H 1.2749 -0.1535 0.8949 0.074 Uiso 0.513(4) 1 calc PR B 1
H36C H 1.3744 -0.1552 0.8758 0.074 Uiso 0.513(4) 1 calc PR B 1
C34' C 1.3363(10) -0.0748(8) 0.7243(10) 0.067(4) Uiso 0.248(6) 1 d PDU B 2
H34D H 1.3162 -0.0871 0.6622 0.100 Uiso 0.248(6) 1 calc PR B 2
H34E H 1.4007 -0.0869 0.7467 0.100 Uiso 0.248(6) 1 calc PR B 2
H34F H 1.3293 -0.0272 0.7303 0.100 Uiso 0.248(6) 1 calc PR B 2
C35' C 1.2987(12) -0.1838(4) 0.7842(11) 0.076(5) Uiso 0.248(6) 1 d PD B 2
H35D H 1.2738 -0.2050 0.7274 0.114 Uiso 0.248(6) 1 calc PR B 2
H35E H 1.2707 -0.2032 0.8285 0.114 Uiso 0.248(6) 1 calc PR B 2
H35F H 1.3650 -0.1904 0.8017 0.114 Uiso 0.248(6) 1 calc PR B 2
C36' C 1.3240(11) -0.0847(8) 0.8743(6) 0.074(5) Uiso 0.248(6) 1 d PD B 2
H36D H 1.2788 -0.0594 0.8961 0.111 Uiso 0.248(6) 1 calc PR B 2
H36E H 1.3762 -0.0563 0.8727 0.111 Uiso 0.248(6) 1 calc PR B 2
H36F H 1.3449 -0.1222 0.9133 0.111 Uiso 0.248(6) 1 calc PR B 2
C34" C 1.3355(12) -0.0543(7) 0.7545(11) 0.043(4) Uiso 0.239(8) 1 d PDU B 3
H34G H 1.3284 -0.0524 0.6908 0.064 Uiso 0.239(8) 1 calc PR B 3
H34H H 1.4000 -0.0614 0.7837 0.064 Uiso 0.239(8) 1 calc PR B 3
H34I H 1.3148 -0.0126 0.7747 0.064 Uiso 0.239(8) 1 calc PR B 3
C35" C 1.2786(17) -0.1649(8) 0.7059(10) 0.064(5) Uiso 0.239(8) 1 d PDU B 3
H35G H 1.2336 -0.1535 0.6516 0.096 Uiso 0.239(8) 1 calc PR B 3
H35H H 1.2630 -0.2077 0.7273 0.096 Uiso 0.239(8) 1 calc PR B 3
H35I H 1.3395 -0.1673 0.6944 0.096 Uiso 0.239(8) 1 calc PR B 3
C36" C 1.3203(13) -0.1405(8) 0.8661(7) 0.048(4) Uiso 0.239(8) 1 d PDU B 3
H36G H 1.3178 -0.1887 0.8621 0.073 Uiso 0.239(8) 1 calc PR B 3
H36H H 1.2864 -0.1255 0.9083 0.073 Uiso 0.239(8) 1 calc PR B 3
H36I H 1.3841 -0.1264 0.8856 0.073 Uiso 0.239(8) 1 calc PR B 3
C37 C 0.87558(19) -0.02217(15) 1.04943(18) 0.0404(6) Uani 1 1 d . . .
H37A H 0.8771 0.0052 0.9984 0.061 Uiso 1 1 calc R . .
H37B H 0.9376 -0.0266 1.0868 0.061 Uiso 1 1 calc R . .
H37C H 0.8362 -0.0014 1.0830 0.061 Uiso 1 1 calc R . .
C38 C 0.83548(19) -0.13180(17) 1.09979(18) 0.0446(7) Uani 1 1 d . . .
H38A H 0.7964 -0.1101 1.1329 0.067 Uiso 1 1 calc R . .
H38B H 0.8975 -0.1362 1.1371 0.067 Uiso 1 1 calc R . .
H38C H 0.8109 -0.1756 1.0811 0.067 Uiso 1 1 calc R . .
N41 N 0.6183(2) -0.20416(15) 0.56035(17) 0.0577(7) Uani 1 1 d . . .
C42 C 0.6329(3) -0.27072(18) 0.5912(2) 0.0599(9) Uani 1 1 d . . .
H42A H 0.5763 -0.2966 0.5698 0.072 Uiso 1 1 calc R . .
H42B H 0.6483 -0.2712 0.6562 0.072 Uiso 1 1 calc R . .
C43 C 0.7101(3) -0.3020(2) 0.5589(3) 0.0742(12) Uani 1 1 d . . .
H43A H 0.7266 -0.3451 0.5881 0.089 Uiso 1 1 calc R . .
H43B H 0.6905 -0.3095 0.4948 0.089 Uiso 1 1 calc R . .
C44 C 0.7904(3) -0.25719(16) 0.5793(2) 0.0580(9) Uani 1 1 d . . .
H44A H 0.8152 -0.2554 0.6437 0.070 Uiso 1 1 calc R . .
H44B H 0.8386 -0.2751 0.5529 0.070 Uiso 1 1 calc R . .
N45 N 0.76720(19) -0.19124(13) 0.54648(17) 0.0494(6) Uani 1 1 d . . .
C46 C 0.6838(2) -0.16456(16) 0.54643(17) 0.0443(7) Uani 1 1 d . . .
N47 N 0.66990(19) -0.10223(14) 0.52645(18) 0.0543(7) Uani 1 1 d . . .
H47 H 0.7157 -0.0785 0.5141 0.082 Uiso 1 1 calc R . .
C48 C 0.5819(2) -0.0693(2) 0.5233(3) 0.0623(9) Uani 1 1 d . . .
H48A H 0.5925 -0.0221 0.5388 0.075 Uiso 1 1 calc R . .
H48B H 0.5419 -0.0721 0.4633 0.075 Uiso 1 1 calc R . .
C49 C 0.5377(3) -0.1018(3) 0.5861(3) 0.0762(12) Uani 1 1 d . . .
H49A H 0.4756 -0.0833 0.5792 0.091 Uiso 1 1 calc R . .
H49B H 0.5731 -0.0922 0.6466 0.091 Uiso 1 1 calc R . .
C50 C 0.5308(2) -0.1742(2) 0.5733(3) 0.0721(12) Uani 1 1 d . . .
H50A H 0.4805 -0.1842 0.5214 0.087 Uiso 1 1 calc R . .
H50B H 0.5155 -0.1947 0.6251 0.087 Uiso 1 1 calc R . .
C51 C 0.8404(2) -0.14764(17) 0.5387(2) 0.0546(8) Uani 1 1 d . . .
H51A H 0.8214 -0.1217 0.4847 0.082 Uiso 1 1 calc R . .
H51B H 0.8945 -0.1737 0.5367 0.082 Uiso 1 1 calc R . .
H51C H 0.8550 -0.1179 0.5894 0.082 Uiso 1 1 calc R . .

loop_
_atom_site_aniso_label
_atom_site_aniso_U_11
_atom_site_aniso_U_22
_atom_site_aniso_U_33
_atom_site_aniso_U_23
_atom_site_aniso_U_13
_atom_site_aniso_U_12
Co1 0.0295(2) 0.0320(2) 0.0285(2) 0.00449(16) 0.01207(16) 0.00243(16)
Co2 0.0275(2) 0.0320(2) 0.0255(2) 0.00270(15) 0.00970(15) 0.00123(16)
Cl1 0.0377(3) 0.0356(3) 0.0315(3) -0.0005(2) 0.0077(2) 0.0015(2)
Cl2 0.0465(3) 0.0432(4) 0.0285(3) 0.0014(3) 0.0116(2) -0.0043(3)
Cl3 0.0433(3) 0.0375(3) 0.0344(3) -0.0056(2) 0.0083(2) -0.0082(3)
O1 0.0270(8) 0.0356(9) 0.0295(8) 0.0032(7) 0.0107(7) 0.0020(7)
C1 0.0242(11) 0.0393(14) 0.0285(12) 0.0022(10) 0.0070(9) 0.0011(10)
C2 0.0286(12) 0.0437(15) 0.0319(12) 0.0054(11) 0.0098(10) 0.0032(11)
C3 0.0320(12) 0.0419(15) 0.0350(13) 0.0115(11) 0.0099(10) 0.0066(11)
N4 0.0333(11) 0.0338(11) 0.0299(10) 0.0052(9) 0.0117(8) 0.0030(9)
C5 0.0372(13) 0.0352(14) 0.0366(13) 0.0107(11) 0.0147(11) 0.0044(11)
C6 0.0379(14) 0.0358(14) 0.0364(13) 0.0043(11) 0.0137(11) 0.0007(11)
C7 0.0375(13) 0.0378(14) 0.0373(13) 0.0081(11) 0.0186(11) 0.0012(11)
N8 0.0323(11) 0.0329(11) 0.0313(11) 0.0040(9) 0.0138(9) 0.0025(9)
C9 0.0397(13) 0.0389(14) 0.0345(13) 0.0044(11) 0.0211(11) 0.0048(11)
C10 0.0373(13) 0.0328(13) 0.0331(13) 0.0015(10) 0.0155(11) 0.0048(11)
C11 0.0288(12) 0.0305(12) 0.0301(12) -0.0037(10) 0.0131(10) 0.0027(10)
O11 0.0308(8) 0.0322(9) 0.0290(8) 0.0025(7) 0.0133(7) 0.0023(7)
C12 0.0342(12) 0.0285(12) 0.0317(12) -0.0008(10) 0.0139(10) 0.0032(10)
C13 0.0369(13) 0.0318(13) 0.0353(13) 0.0034(11) 0.0155(11) 0.0055(11)
N14 0.0309(10) 0.0307(11) 0.0266(10) 0.0001(8) 0.0108(8) -0.0004(8)
C15 0.0306(12) 0.0388(14) 0.0313(12) 0.0067(11) 0.0103(10) 0.0015(11)
C16 0.0315(12) 0.0396(14) 0.0264(11) 0.0028(10) 0.0092(10) 0.0003(11)
C17 0.0293(12) 0.0396(14) 0.0291(12) 0.0047(10) 0.0099(10) -0.0015(10)
N18 0.0280(10) 0.0327(11) 0.0269(10) 0.0003(8) 0.0094(8) -0.0014(8)
C19 0.0250(11) 0.0436(15) 0.0333(13) 0.0062(11) 0.0091(10) -0.0015(10)
C20 0.0280(12) 0.0400(14) 0.0317(13) 0.0026(11) 0.0084(10) 0.0003(11)
C21 0.0293(13) 0.0468(16) 0.0381(14) 0.0047(12) 0.0150(11) 0.0021(11)
C22 0.0296(12) 0.0444(15) 0.0406(14) 0.0013(12) 0.0123(11) 0.0047(11)
C23 0.0322(13) 0.0418(15) 0.0390(14) 0.0070(12) 0.0113(11) 0.0076(11)
C24 0.0379(14) 0.0547(18) 0.0499(16) 0.0024(14) 0.0200(13) 0.0118(13)
C25 0.049(4) 0.042(3) 0.080(3) -0.009(3) 0.040(3) -0.001(3)
C26 0.052(3) 0.040(2) 0.062(3) 0.013(2) 0.033(3) 0.0130(19)
C27 0.050(3) 0.111(5) 0.065(3) -0.015(3) 0.004(2) 0.037(3)
C28 0.0471(16) 0.0402(16) 0.0451(16) -0.0009(13) 0.0132(13) -0.0057(13)
C29 0.0469(16) 0.0405(16) 0.0558(18) 0.0127(14) 0.0240(14) -0.0004(13)
C30 0.0343(13) 0.0398(15) 0.0412(14) 0.0039(11) 0.0201(11) 0.0023(11)
C31 0.0336(13) 0.0392(14) 0.0422(14) 0.0012(12) 0.0154(11) 0.0054(11)
C32 0.0346(13) 0.0340(13) 0.0354(13) 0.0024(11) 0.0120(10) 0.0058(11)
C33 0.0326(14) 0.0556(19) 0.072(2) 0.0204(17) 0.0229(14) 0.0084(13)
C34 0.032(3) 0.065(5) 0.085(6) 0.009(4) 0.007(4) -0.009(3)
C35 0.038(3) 0.065(4) 0.062(4) 0.010(3) 0.032(3) 0.022(3)
C36 0.028(3) 0.054(4) 0.063(4) 0.014(4) 0.006(3) 0.006(3)
C37 0.0384(14) 0.0497(17) 0.0323(13) -0.0062(12) 0.0073(11) -0.0023(12)
C38 0.0410(14) 0.0633(19) 0.0322(13) 0.0126(13) 0.0142(11) 0.0043(14)
N41 0.0638(17) 0.0678(19) 0.0385(13) 0.0020(13) 0.0066(12) -0.0282(15)
C42 0.077(2) 0.057(2) 0.0481(18) -0.0084(16) 0.0195(17) -0.0334(18)
C43 0.111(3) 0.054(2) 0.068(2) -0.0163(19) 0.040(2) -0.025(2)
C44 0.085(2) 0.0409(17) 0.057(2) -0.0055(15) 0.0357(18) -0.0060(17)
N45 0.0606(16) 0.0473(15) 0.0434(13) -0.0048(11) 0.0187(12) -0.0135(13)
C46 0.0521(17) 0.0536(18) 0.0264(13) -0.0038(12) 0.0081(11) -0.0162(14)
N47 0.0560(16) 0.0549(17) 0.0519(15) 0.0045(13) 0.0126(12) -0.0120(13)
C48 0.0462(18) 0.070(2) 0.068(2) 0.0059(19) 0.0086(16) -0.0044(17)
C49 0.052(2) 0.109(4) 0.065(2) 0.013(2) 0.0097(18) -0.001(2)
C50 0.0394(18) 0.103(3) 0.069(2) 0.028(2) 0.0020(16) -0.0163(19)
C51 0.0591(19) 0.0483(18) 0.066(2) -0.0043(16) 0.0334(17) -0.0063(15)

loop_
_atom_type_symbol
_atom_type_description
_atom_type_scat_dispersion_real
_atom_type_scat_dispersion_imag
_atom_type_scat_source
C C 0.0181 0.0091 'International Tables Vol C Tables 4.2.6.8 and 6.1.1.4'
H H 0.0000 0.0000 'International Tables Vol C Tables 4.2.6.8 and 6.1.1.4'
N N 0.0311 0.0180 'International Tables Vol C Tables 4.2.6.8 and 6.1.1.4'
O O 0.0492 0.0322 'International Tables Vol C Tables 4.2.6.8 and 6.1.1.4'
Cl Cl 0.3639 0.7018 'International Tables Vol C Tables 4.2.6.8 and 6.1.1.4'
Co Co -2.3653 3.6143 'International Tables Vol C Tables 4.2.6.8 and 6.1.1.4'

loop_
_geom_angle_atom_site_label_1
_geom_angle_atom_site_label_2
_geom_angle_atom_site_label_3
_geom_angle
O1 Co1 O11 83.97(7)
O1 Co1 N8 171.23(8)
O11 Co1 N8 89.58(7)
O1 Co1 N4 92.00(7)
O11 Co1 N4 168.55(7)
N8 Co1 N4 93.20(8)
O1 Co1 Cl2 97.12(5)
O11 Co1 Cl2 100.79(5)
N8 Co1 Cl2 89.91(6)
N4 Co1 Cl2 90.33(6)
O1 Co1 Cl1 80.34(5)
O11 Co1 Cl1 80.76(5)
N8 Co1 Cl1 92.78(6)
N4 Co1 Cl1 88.01(6)
Cl2 Co1 Cl1 176.91(3)
O11 Co2 O1 84.43(6)
O11 Co2 N14 89.94(7)
O1 Co2 N14 163.27(8)
O11 Co2 N18 166.09(8)
O1 Co2 N18 89.42(7)
N14 Co2 N18 92.48(8)
O11 Co2 Cl3 102.52(5)
O1 Co2 Cl3 104.69(5)
N14 Co2 Cl3 91.89(6)
N18 Co2 Cl3 91.10(6)
O11 Co2 Cl1 76.57(5)
O1 Co2 Cl1 75.76(5)
N14 Co2 Cl1 87.62(6)
N18 Co2 Cl1 89.85(6)
Cl3 Co2 Cl1 178.96(3)
Co1 Cl1 Co2 66.126(18)
C1 O1 Co1 124.16(15)
C1 O1 Co2 125.10(14)
Co1 O1 Co2 90.00(6)
O1 C1 C20 121.2(2)
O1 C1 C2 122.0(2)
C20 C1 C2 116.8(2)
C23 C2 C1 120.1(2)
C23 C2 C3 117.6(2)
C1 C2 C3 122.3(2)
N4 C3 C2 113.7(2)
C3 N4 C5 108.50(19)
C3 N4 Co1 107.96(17)
C5 N4 Co1 117.98(15)
N4 C5 C6 115.9(2)
C28 C6 C5 111.1(2)
C28 C6 C7 111.5(2)
C5 C6 C7 112.0(2)
C28 C6 C29 109.6(2)
C5 C6 C29 105.9(2)
C7 C6 C29 106.5(2)
N8 C7 C6 115.8(2)
C7 N8 C9 109.11(18)
C7 N8 Co1 117.59(16)
C9 N8 Co1 107.71(16)
N8 C9 C10 112.3(2)
C30 C10 C11 121.0(2)
C30 C10 C9 118.2(2)
C11 C10 C9 120.8(2)
O11 C11 C12 122.1(2)
O11 C11 C10 121.2(2)
C12 C11 C10 116.7(2)
C11 O11 Co2 126.81(15)
C11 O11 Co1 125.42(15)
Co2 O11 Co1 90.47(6)
C32 C12 C11 120.3(2)
C32 C12 C13 117.6(2)
C11 C12 C13 122.0(2)
N14 C13 C12 112.9(2)
C15 N14 C13 108.58(19)
C15 N14 Co2 118.33(15)
C13 N14 Co2 107.73(15)
N14 C15 C16 116.0(2)
C17 C16 C37 111.3(2)
C17 C16 C15 111.2(2)
C37 C16 C15 112.2(2)
C17 C16 C38 107.6(2)
C37 C16 C38 108.3(2)
C15 C16 C38 106.0(2)
N18 C17 C16 114.2(2)
C17 N18 C19 110.36(19)
C17 N18 Co2 117.24(15)
C19 N18 Co2 107.14(15)
N18 C19 C20 111.4(2)
C21 C20 C1 120.9(2)
C21 C20 C19 117.9(2)
C1 C20 C19 121.2(2)
C22 C21 C20 122.9(2)
C21 C22 C23 115.7(2)
C21 C22 C24 122.9(2)
C23 C22 C24 121.3(2)
C22 C23 C2 123.5(3)
C25 C24 C27 112.7(4)
C26' C24 C22 115.9(8)
C25 C24 C22 114.1(3)
C27 C24 C22 109.9(3)
C26" C24 C22 111.6(16)
C26" C24 C25" 109.2(12)
C22 C24 C25" 118.7(19)
C26' C24 C25' 109.6(9)
C22 C24 C25' 107.8(9)
C26" C24 C27" 106.9(11)
C22 C24 C27" 102.3(18)
C25" C24 C27" 107.2(11)
C26' C24 C27' 110.3(8)
C22 C24 C27' 107.1(7)
C25' C24 C27' 105.5(7)
C25 C24 C26 104.7(3)
C27 C24 C26 106.4(4)
C22 C24 C26 108.6(3)
C31 C30 C10 122.6(2)
C32 C31 C30 116.1(2)
C32 C31 C33 123.0(2)
C30 C31 C33 120.9(2)
C31 C32 C12 123.2(2)
C34 C33 C36 113.4(5)
C35' C33 C34' 112.3(8)
C36" C33 C34" 112.0(8)
C34 C33 C31 110.2(4)
C35' C33 C31 116.1(7)
C36 C33 C31 112.5(3)
C36" C33 C31 113.9(8)
C34' C33 C31 118.9(7)
C34" C33 C31 111.8(8)
C36" C33 C35" 108.2(8)
C34" C33 C35" 105.3(8)
C31 C33 C35" 105.0(10)
C34 C33 C35 109.7(5)
C36 C33 C35 103.7(5)
C31 C33 C35 106.8(3)
C35' C33 C36' 102.7(7)
C34' C33 C36' 100.4(7)
C31 C33 C36' 103.0(6)
C46 N41 C42 124.3(3)
C46 N41 C50 119.1(3)
C42 N41 C50 113.7(3)
N41 C42 C43 110.4(3)
C44 C43 C42 108.9(3)
N45 C44 C43 112.0(3)
C46 N45 C51 118.7(3)
C46 N45 C44 120.6(3)
C51 N45 C44 118.3(3)
N47 C46 N41 122.7(3)
N47 C46 N45 118.4(3)
N41 C46 N45 118.7(3)
C46 N47 C48 122.4(3)
C49 C48 N47 109.0(3)
C48 C49 C50 112.4(4)
C49 C50 N41 112.5(3)

loop_
_geom_bond_atom_site_label_1
_geom_bond_atom_site_label_2
_geom_bond_distance
Co1 O1 2.0931(16)
Co1 O11 2.0985(17)
Co1 N8 2.129(2)
Co1 N4 2.132(2)
Co1 Cl2 2.4549(7)
Co1 Cl1 2.6159(7)
Co2 O11 2.0752(16)
Co2 O1 2.0975(17)
Co2 N14 2.127(2)
Co2 N18 2.1349(19)
Co2 Cl3 2.4095(7)
Co2 Cl1 2.8077(8)
O1 C1 1.343(3)
C1 C20 1.413(3)
C1 C2 1.415(4)
C2 C23 1.395(4)
C2 C3 1.503(3)
C3 N4 1.481(3)
N4 C5 1.486(3)
C5 C6 1.528(4)
C6 C28 1.527(4)
C6 C7 1.529(4)
C6 C29 1.534(4)
C7 N8 1.474(3)
N8 C9 1.493(3)
C9 C10 1.495(4)
C10 C30 1.391(4)
C10 C11 1.412(3)
C11 O11 1.342(3)
C11 C12 1.406(4)
C12 C32 1.399(3)
C12 C13 1.504(3)
C13 N14 1.492(3)
N14 C15 1.477(3)
C15 C16 1.529(3)
C16 C17 1.526(3)
C16 C37 1.526(4)
C16 C38 1.539(4)
C17 N18 1.472(3)
N18 C19 1.483(3)
C19 C20 1.500(4)
C20 C21 1.392(4)
C21 C22 1.390(4)
C22 C23 1.391(4)
C22 C24 1.530(4)
C24 C26' 1.507(8)
C24 C25 1.510(5)
C24 C27 1.518(5)
C24 C26" 1.530(9)
C24 C25" 1.533(9)
C24 C25' 1.544(8)
C24 C27" 1.553(9)
C24 C27' 1.557(8)
C24 C26 1.585(5)
C30 C31 1.390(4)
C31 C32 1.385(4)
C31 C33 1.533(4)
C33 C34 1.496(6)
C33 C35' 1.504(8)
C33 C36 1.510(5)
C33 C36" 1.514(8)
C33 C34' 1.531(7)
C33 C34" 1.533(8)
C33 C35" 1.558(8)
C33 C35 1.595(6)
C33 C36' 1.611(8)
N41 C46 1.332(4)
N41 C42 1.434(5)
N41 C50 1.511(5)
C42 C43 1.518(6)
C43 C44 1.486(5)
C44 N45 1.446(4)
N45 C46 1.370(4)
N45 C51 1.443(4)
C46 N47 1.307(4)
N47 C48 1.477(5)
C48 C49 1.474(5)
C49 C50 1.484(7)
